data_4025484
loop_
_publ_author_name
'Ali Rostami'
'Alexis Colin'
'Xiao Yu Li'
'Michael G. Chudzinski'
'Alan J. Lough'
'Mark S. Taylor'

_publ_section_title
;
 N,N'-Diarylsquaramides: General, High-Yielding Synthesis and Applications
 in Colorimetric Anion Sensing
;
_journal_name_full 'Journal of Organic Chemistry'
_journal_page_first 3983
_journal_page_last 3992
_journal_paper_doi 10.1021/jo100104g
_journal_volume 75
_journal_year 2010
_chemical_formula_moiety 'C20 H20 N2 O2, 2(C2 H6 O S)'
_chemical_formula_sum 'C24 H32 N2 O4 S2'
_chemical_formula_weight 476.64
_chemical_name_systematic
; 
 ? 
;
_space_group_IT_number 4
_symmetry_cell_setting monoclinic
_symmetry_space_group_name_Hall 'P 2yb'
_symmetry_space_group_name_H-M 'P 1 21 1'
_atom_sites_solution_hydrogens geom
_atom_sites_solution_primary direct
_atom_sites_solution_secondary difmap
_audit_creation_method SHELXL-97
_cell_angle_alpha 90.00
_cell_angle_beta 97.400(4)
_cell_angle_gamma 90.00
_cell_formula_units_Z 2
_cell_length_a 4.9867(5)
_cell_length_b 18.6517(15)
_cell_length_c 13.5460(12)
_cell_measurement_reflns_used 6137
_cell_measurement_temperature 150(1)
_cell_measurement_theta_max 25.0
_cell_measurement_theta_min 2.7
_cell_volume 1249.4(2)
_computing_cell_refinement 'Denzo-SMN (Otwinowski & Minor, 1997)'
_computing_data_collection 'Collect (Nonius B.V., 1997-2002)'
_computing_data_reduction Denzo-SMN
_computing_molecular_graphics 'PLATON (Spek, 2003)'
_computing_publication_material 'SHELXTL V6.1'
_computing_structure_refinement 'SHELXTL V6.1 (Sheldrick, 2008)'
_computing_structure_solution 'SIR-92 (Altomare et al., 1994)'
_diffrn_ambient_temperature 150(1)
_diffrn_detector_area_resol_mean 9
_diffrn_measured_fraction_theta_full 0.998
_diffrn_measured_fraction_theta_max 0.998
_diffrn_measurement_device_type 'Nonius KappaCCD'
_diffrn_measurement_method '\f scans and \w scans with \k offsets'
_diffrn_radiation_monochromator graphite
_diffrn_radiation_source 'fine-focus sealed tube'
_diffrn_radiation_type MoK\a
_diffrn_radiation_wavelength 0.71073
_diffrn_reflns_av_R_equivalents 0.0641
_diffrn_reflns_av_sigmaI/netI 0.1513
_diffrn_reflns_limit_h_max 5
_diffrn_reflns_limit_h_min -5
_diffrn_reflns_limit_k_max 22
_diffrn_reflns_limit_k_min -20
_diffrn_reflns_limit_l_max 16
_diffrn_reflns_limit_l_min -11
_diffrn_reflns_number 6137
_diffrn_reflns_theta_full 25.00
_diffrn_reflns_theta_max 25.00
_diffrn_reflns_theta_min 2.66
_diffrn_standards_number 0
_exptl_absorpt_coefficient_mu 0.245
_exptl_absorpt_correction_T_max 0.978
_exptl_absorpt_correction_T_min 0.868
_exptl_absorpt_correction_type multi-scan
_exptl_absorpt_process_details
;
multi-scan from symmetry-related measurements 
 Sortav (Blessing 1995)
;
_exptl_crystal_colour 'pale yellow'
_exptl_crystal_density_diffrn 1.267
_exptl_crystal_density_method 'not measured'
_exptl_crystal_description needle
_exptl_crystal_F_000 508
_exptl_crystal_size_max 0.15
_exptl_crystal_size_mid 0.09
_exptl_crystal_size_min 0.06
_refine_diff_density_max 0.268
_refine_diff_density_min -0.258
_refine_diff_density_rms 0.063
_refine_ls_abs_structure_details 'Flack H D (1983), Acta Cryst. A39, 876-881'
_refine_ls_abs_structure_Flack 0.12(15)
_refine_ls_extinction_coef none
_refine_ls_goodness_of_fit_ref 1.013
_refine_ls_hydrogen_treatment mixed
_refine_ls_matrix_type full
_refine_ls_number_parameters 329
_refine_ls_number_reflns 3909
_refine_ls_number_restraints 7
_refine_ls_restrained_S_all 1.012
_refine_ls_R_factor_all 0.1474
_refine_ls_R_factor_gt 0.0627
_refine_ls_shift/su_max 0.001
_refine_ls_shift/su_mean 0.000
_refine_ls_structure_factor_coef Fsqd
_refine_ls_weighting_details 'calc w=1/[\s^2^(Fo^2^)+(0.0631P)^2^] where P=(Fo^2^+2Fc^2^)/3'
_refine_ls_weighting_scheme calc
_refine_ls_wR_factor_gt 0.1299
_refine_ls_wR_factor_ref 0.1695
_reflns_number_gt 2142
_reflns_number_total 3909
_reflns_threshold_expression I>2\s(I)
_cod_data_source_file jo100104g_si_002.cif
_cod_data_source_block 1i
_cod_depositor_comments
;
The following automatic conversions were performed:

'_symmetry_cell_setting' value 'Monoclinic' changed to 'monoclinic'
according to the built-in table from CIF Core dictionary named
'cif_core.dic' version 2.4.1 from 2010-06-29.

Automatic conversion script
Id: cif_fix_values 1646 2011-03-28 12:23:43Z adriana 
;
_cod_original_sg_symbol_H-M 'P 21'
_cod_database_code 4025484

loop_
_symmetry_equiv_pos_as_xyz
'x, y, z'
'-x, y+1/2, -z'

loop_
_atom_site_label
_atom_site_type_symbol
_atom_site_fract_x
_atom_site_fract_y
_atom_site_fract_z
_atom_site_U_iso_or_equiv
_atom_site_adp_type
_atom_site_occupancy
_atom_site_symmetry_multiplicity
_atom_site_calc_flag
_atom_site_refinement_flags
_atom_site_disorder_assembly
_atom_site_disorder_group
O1 O 0.5448(10) 0.5281(3) 0.4553(3) 0.0470(13) Uani 1 1 d . . .
O2 O 0.3438(10) 0.5738(3) 0.6626(4) 0.0460(13) Uani 1 1 d . . .
N1 N 0.4841(12) 0.6986(4) 0.3780(4) 0.0361(15) Uani 1 1 d . . .
H1N H 0.415(13) 0.746(4) 0.375(5) 0.05(2) Uiso 1 1 d . . .
N2 N 0.3085(12) 0.7448(4) 0.5850(4) 0.0370(14) Uani 1 1 d . . .
H2N H 0.324(16) 0.785(5) 0.535(6) 0.09(3) Uiso 1 1 d . . .
C1 C 0.3836(13) 0.6057(4) 0.5870(5) 0.0379(17) Uani 1 1 d . . .
C2 C 0.4762(14) 0.5843(4) 0.4900(5) 0.0339(17) Uani 1 1 d . . .
C3 C 0.3628(13) 0.6797(4) 0.5498(5) 0.0330(17) Uani 1 1 d . . .
C4 C 0.4517(13) 0.6604(4) 0.4591(5) 0.0322(17) Uani 1 1 d . . .
C5 C 0.5846(13) 0.6709(4) 0.2917(5) 0.0354(17) Uani 1 1 d . . .
C6 C 0.7763(13) 0.6172(4) 0.2995(5) 0.0326(17) Uani 1 1 d . . .
H6A H 0.8470 0.6000 0.3636 0.039 Uiso 1 1 calc R . .
C7 C 0.8691(13) 0.5875(4) 0.2154(5) 0.0349(17) Uani 1 1 d . . .
C8 C 0.7585(15) 0.6138(4) 0.1230(6) 0.0458(19) Uani 1 1 d . . .
H8A H 0.8143 0.5939 0.0644 0.055 Uiso 1 1 calc R . .
C9 C 0.5689(14) 0.6682(4) 0.1149(5) 0.0398(18) Uani 1 1 d . . .
H9A H 0.5027 0.6862 0.0508 0.048 Uiso 1 1 calc R . .
C10 C 0.4723(14) 0.6972(4) 0.1982(5) 0.0358(17) Uani 1 1 d . . .
C11 C 0.2562(15) 0.7544(4) 0.1866(5) 0.0452(19) Uani 1 1 d . . .
H11A H 0.1017 0.7386 0.2191 0.068 Uiso 1 1 calc R . .
H11B H 0.1972 0.7627 0.1157 0.068 Uiso 1 1 calc R . .
H11C H 0.3294 0.7990 0.2176 0.068 Uiso 1 1 calc R . .
C12 C 1.0737(14) 0.5276(4) 0.2259(5) 0.0464(19) Uani 1 1 d . . .
H12A H 1.1995 0.5338 0.1766 0.070 Uiso 1 1 calc R . .
H12B H 0.9804 0.4815 0.2150 0.070 Uiso 1 1 calc R . .
H12C H 1.1743 0.5286 0.2930 0.070 Uiso 1 1 calc R . .
C13 C 0.2054(13) 0.7574(4) 0.6783(5) 0.0314(16) Uani 1 1 d . . .
C14 C 0.0314(13) 0.7095(4) 0.7134(5) 0.0330(17) Uani 1 1 d . . .
H14A H -0.0269 0.6686 0.6745 0.040 Uiso 1 1 calc R . .
C15 C -0.0607(13) 0.7195(4) 0.8044(5) 0.0378(18) Uani 1 1 d . . .
C16 C 0.0306(14) 0.7809(5) 0.8574(5) 0.046(2) Uani 1 1 d . . .
H16A H -0.0278 0.7892 0.9205 0.055 Uiso 1 1 calc R . .
C17 C 0.2008(14) 0.8297(4) 0.8225(5) 0.0417(19) Uani 1 1 d . . .
H17A H 0.2543 0.8712 0.8608 0.050 Uiso 1 1 calc R . .
C18 C 0.2966(13) 0.8191(4) 0.7309(5) 0.0367(17) Uani 1 1 d . . .
C19 C -0.2549(14) 0.6685(4) 0.8440(5) 0.0428(19) Uani 1 1 d . . .
H19A H -0.2633 0.6239 0.8055 0.064 Uiso 1 1 calc R . .
H19B H -0.4351 0.6903 0.8380 0.064 Uiso 1 1 calc R . .
H19C H -0.1929 0.6581 0.9141 0.064 Uiso 1 1 calc R . .
C20 C 0.4962(14) 0.8703(4) 0.6943(5) 0.0481(19) Uani 1 1 d . . .
H20A H 0.4237 0.8881 0.6282 0.072 Uiso 1 1 calc R . .
H20B H 0.6675 0.8454 0.6904 0.072 Uiso 1 1 calc R . .
H20C H 0.5272 0.9108 0.7406 0.072 Uiso 1 1 calc R . .
S1 S 0.0410(4) 0.8743(2) 0.37826(14) 0.0430(5) Uani 1 1 d . . .
O3 O 0.3047(9) 0.8370(3) 0.4177(3) 0.0456(13) Uani 1 1 d . . .
C21 C -0.0805(16) 0.9128(5) 0.4846(6) 0.053(2) Uani 1 1 d . . .
H21A H -0.1126 0.8747 0.5315 0.080 Uiso 1 1 calc R . .
H21B H -0.2500 0.9384 0.4637 0.080 Uiso 1 1 calc R . .
H21C H 0.0542 0.9464 0.5169 0.080 Uiso 1 1 calc R . .
C22 C 0.1407(15) 0.9538(4) 0.3220(5) 0.050(2) Uani 1 1 d . . .
H22A H 0.2134 0.9419 0.2602 0.075 Uiso 1 1 calc R . .
H22B H 0.2800 0.9782 0.3676 0.075 Uiso 1 1 calc R . .
H22C H -0.0162 0.9855 0.3070 0.075 Uiso 1 1 calc R . .
S2 S 0.4415(4) 0.4553(2) 0.98182(19) 0.0467(9) Uani 0.817(6) 1 d PD A 1
O4 O 0.7267(12) 0.4543(6) 0.9597(7) 0.059(3) Uani 0.817(6) 1 d PD A 1
C23 C 0.2781(19) 0.3832(5) 0.9123(8) 0.055(3) Uani 0.817(6) 1 d PD A 1
H23A H 0.3112 0.3869 0.8427 0.083 Uiso 0.817(6) 1 calc PR A 1
H23B H 0.0831 0.3854 0.9157 0.083 Uiso 0.817(6) 1 calc PR A 1
H23C H 0.3498 0.3375 0.9401 0.083 Uiso 0.817(6) 1 calc PR A 1
C24 C 0.274(3) 0.5266(5) 0.9115(16) 0.047(2) Uani 0.817(6) 1 d PD A 1
H24A H 0.3461 0.5726 0.9380 0.071 Uiso 0.817(6) 1 calc PR A 1
H24B H 0.0796 0.5243 0.9163 0.071 Uiso 0.817(6) 1 calc PR A 1
H24C H 0.3037 0.5221 0.8417 0.071 Uiso 0.817(6) 1 calc PR A 1
S2A S 0.408(2) 0.4458(5) 0.8807(9) 0.057(5) Uani 0.183(6) 1 d PD A 2
O4A O 0.706(3) 0.451(3) 0.909(2) 0.065(15) Uani 0.183(6) 1 d PD A 2
C23A C 0.286(8) 0.395(2) 0.977(2) 0.055(3) Uani 0.183(6) 1 d PD A 2
H23D H 0.3701 0.3473 0.9801 0.083 Uiso 0.183(6) 1 calc PR A 2
H23E H 0.0892 0.3898 0.9624 0.083 Uiso 0.183(6) 1 calc PR A 2
H23F H 0.3317 0.4195 1.0406 0.083 Uiso 0.183(6) 1 calc PR A 2
C24A C 0.268(12) 0.5299(12) 0.909(6) 0.047(2) Uani 0.183(6) 1 d PD A 2
H24D H 0.4133 0.5622 0.9368 0.071 Uiso 0.183(6) 1 calc PR A 2
H24E H 0.1420 0.5228 0.9585 0.071 Uiso 0.183(6) 1 calc PR A 2
H24F H 0.1706 0.5508 0.8487 0.071 Uiso 0.183(6) 1 calc PR A 2

loop_
_atom_site_aniso_label
_atom_site_aniso_U_11
_atom_site_aniso_U_22
_atom_site_aniso_U_33
_atom_site_aniso_U_23
_atom_site_aniso_U_13
_atom_site_aniso_U_12
O1 0.072(4) 0.031(3) 0.040(3) 0.002(2) 0.012(3) 0.005(3)
O2 0.068(4) 0.037(3) 0.035(3) 0.007(3) 0.015(3) 0.004(3)
N1 0.045(4) 0.034(4) 0.030(4) 0.001(3) 0.007(3) 0.005(3)
N2 0.055(4) 0.027(3) 0.031(4) 0.006(3) 0.014(3) 0.000(3)
C1 0.042(4) 0.036(4) 0.034(5) 0.005(4) -0.003(3) -0.008(4)
C2 0.039(4) 0.022(4) 0.041(5) -0.001(3) 0.008(3) 0.002(3)
C3 0.037(4) 0.028(4) 0.033(4) 0.002(3) 0.003(3) -0.003(3)
C4 0.031(4) 0.038(4) 0.029(4) 0.004(3) 0.010(3) -0.003(3)
C5 0.041(4) 0.034(4) 0.032(4) 0.001(3) 0.008(3) -0.003(4)
C6 0.042(4) 0.030(4) 0.028(4) 0.003(3) 0.010(3) 0.001(4)
C7 0.037(4) 0.037(4) 0.033(4) -0.005(3) 0.014(3) -0.003(3)
C8 0.057(5) 0.042(5) 0.040(5) -0.003(4) 0.011(4) -0.009(4)
C9 0.042(4) 0.042(4) 0.035(5) 0.009(4) 0.005(4) 0.003(4)
C10 0.040(4) 0.035(4) 0.034(5) 0.001(3) 0.009(3) -0.002(3)
C11 0.064(5) 0.034(4) 0.038(4) 0.001(3) 0.006(4) 0.008(4)
C12 0.053(5) 0.039(4) 0.047(5) 0.000(4) 0.005(4) 0.007(4)
C13 0.036(4) 0.029(4) 0.031(4) 0.008(3) 0.009(3) 0.003(3)
C14 0.046(4) 0.026(4) 0.026(4) 0.004(3) 0.005(3) 0.004(3)
C15 0.036(4) 0.042(4) 0.037(5) 0.011(4) 0.009(3) 0.003(4)
C16 0.054(5) 0.058(5) 0.025(4) -0.001(4) 0.007(4) 0.009(4)
C17 0.048(5) 0.037(4) 0.036(5) -0.010(4) -0.008(4) -0.002(4)
C18 0.046(4) 0.030(4) 0.035(5) 0.000(3) 0.006(3) 0.013(4)
C19 0.046(4) 0.045(4) 0.039(5) 0.006(4) 0.011(4) 0.001(4)
C20 0.053(5) 0.034(4) 0.057(5) -0.005(4) 0.006(4) -0.001(4)
S1 0.0486(11) 0.0339(10) 0.0459(13) -0.0052(9) 0.0038(9) -0.0010(10)
O3 0.055(3) 0.036(3) 0.047(3) 0.005(2) 0.010(2) 0.013(2)
C21 0.047(5) 0.063(5) 0.049(5) -0.013(4) 0.004(4) 0.016(4)
C22 0.062(5) 0.037(4) 0.051(5) 0.006(4) 0.004(4) 0.010(4)
S2 0.0465(15) 0.0476(15) 0.045(2) 0.0048(13) 0.0033(11) 0.0059(12)
O4 0.029(4) 0.076(5) 0.071(8) 0.009(6) 0.005(3) 0.004(4)
C23 0.059(6) 0.032(5) 0.072(9) -0.012(5) 0.002(6) 0.000(5)
C24 0.047(5) 0.043(4) 0.051(5) 0.006(4) 0.001(4) -0.002(4)
S2A 0.057(8) 0.040(7) 0.074(12) 0.005(6) 0.011(6) 0.004(6)
O4A 0.08(3) 0.09(3) 0.03(3) 0.01(3) 0.04(2) 0.02(2)
C23A 0.059(6) 0.032(5) 0.072(9) -0.012(5) 0.002(6) 0.000(5)
C24A 0.047(5) 0.043(4) 0.051(5) 0.006(4) 0.001(4) -0.002(4)

loop_
_atom_type_symbol
_atom_type_description
_atom_type_scat_dispersion_real
_atom_type_scat_dispersion_imag
_atom_type_scat_source
C C 0.0033 0.0016 'International Tables Vol C Tables 4.2.6.8 and 6.1.1.4'
H H 0.0000 0.0000 'International Tables Vol C Tables 4.2.6.8 and 6.1.1.4'
N N 0.0061 0.0033 'International Tables Vol C Tables 4.2.6.8 and 6.1.1.4'
O O 0.0106 0.0060 'International Tables Vol C Tables 4.2.6.8 and 6.1.1.4'
S S 0.1246 0.1234 'International Tables Vol C Tables 4.2.6.8 and 6.1.1.4'

loop_
_geom_angle_atom_site_label_1
_geom_angle_atom_site_label_2
_geom_angle_atom_site_label_3
_geom_angle
_geom_angle_site_symmetry_1
_geom_angle_site_symmetry_3
_geom_angle_publ_flag
C4 N1 C5 125.0(6) . . ?
C3 N2 C13 124.6(6) . . ?
O2 C1 C3 137.2(6) . . ?
O2 C1 C2 134.8(6) . . ?
C3 C1 C2 88.0(5) . . ?
O1 C2 C4 137.3(6) . . ?
O1 C2 C1 134.5(6) . . ?
C4 C2 C1 88.2(5) . . ?
N2 C3 C4 129.9(6) . . ?
N2 C3 C1 137.3(6) . . ?
C4 C3 C1 92.5(5) . . ?
N1 C4 C3 132.0(6) . . ?
N1 C4 C2 136.7(6) . . ?
C3 C4 C2 91.2(5) . . ?
C6 C5 C10 121.0(6) . . ?
C6 C5 N1 120.9(6) . . ?
C10 C5 N1 118.1(6) . . ?
C5 C6 C7 121.6(6) . . ?
C8 C7 C6 117.3(6) . . ?
C8 C7 C12 122.1(6) . . ?
C6 C7 C12 120.5(6) . . ?
C9 C8 C7 121.3(7) . . ?
C8 C9 C10 121.7(7) . . ?
C9 C10 C5 117.0(6) . . ?
C9 C10 C11 120.5(6) . . ?
C5 C10 C11 122.5(6) . . ?
C14 C13 C18 122.6(6) . . ?
C14 C13 N2 120.7(6) . . ?
C18 C13 N2 116.8(5) . . ?
C13 C14 C15 121.2(7) . . ?
C14 C15 C16 116.5(6) . . ?
C14 C15 C19 122.3(6) . . ?
C16 C15 C19 121.2(6) . . ?
C17 C16 C15 122.9(6) . . ?
C16 C17 C18 120.6(6) . . ?
C13 C18 C17 116.2(6) . . ?
C13 C18 C20 122.7(6) . . ?
C17 C18 C20 121.1(6) . . ?
O3 S1 C22 104.9(3) . . ?
O3 S1 C21 105.6(3) . . ?
C22 S1 C21 98.9(4) . . ?
O4 S2 C23 105.5(5) . . ?
O4 S2 C24 107.2(5) . . ?
C23 S2 C24 97.5(7) . . ?
O4A S2A C23A 105.5(5) . . ?
O4A S2A C24A 107.2(6) . . ?
C23A S2A C24A 97.5(8) . . ?

loop_
_geom_bond_atom_site_label_1
_geom_bond_atom_site_label_2
_geom_bond_distance
_geom_bond_site_symmetry_2
_geom_bond_publ_flag
O1 C2 1.216(7) . ?
O2 C1 1.223(8) . ?
N1 C4 1.336(8) . ?
N1 C5 1.427(8) . ?
N2 C3 1.345(8) . ?
N2 C13 1.444(8) . ?
C1 C3 1.467(9) . ?
C1 C2 1.503(10) . ?
C2 C4 1.481(9) . ?
C3 C4 1.406(9) . ?
C5 C6 1.378(9) . ?
C5 C10 1.406(9) . ?
C6 C7 1.398(9) . ?
C7 C8 1.390(9) . ?
C7 C12 1.507(9) . ?
C8 C9 1.382(10) . ?
C9 C10 1.393(9) . ?
C10 C11 1.510(9) . ?
C13 C14 1.372(9) . ?
C13 C18 1.399(9) . ?
C14 C15 1.382(9) . ?
C15 C16 1.396(9) . ?
C15 C19 1.505(9) . ?
C16 C17 1.370(9) . ?
C17 C18 1.400(9) . ?
C18 C20 1.509(10) . ?
S1 O3 1.522(5) . ?
S1 C22 1.768(7) . ?
S1 C21 1.783(7) . ?
S2 O4 1.491(6) . ?
S2 C23 1.779(9) . ?
S2 C24 1.779(13) . ?
S2A O4A 1.491(7) . ?
S2A C23A 1.779(9) . ?
S2A C24A 1.780(13) . ?

loop_
_geom_hbond_atom_site_label_D
_geom_hbond_atom_site_label_H
_geom_hbond_atom_site_label_A
_geom_hbond_distance_DH
_geom_hbond_distance_HA
_geom_hbond_distance_DA
_geom_hbond_angle_DHA
_geom_hbond_site_symmetry_A
N1 H1N O3 0.94(7) 1.91(8) 2.808(7) 160(6) .
N2 H2N O3 1.02(9) 1.86(9) 2.844(7) 162(7) .
